data_1572361
loop_
_publ_author_name
'Kaya, Busra'
'Smith, Henry'
'Chen, Yanbing'
'Azad, Mahan Gholam'
'M Russell, Tiffany'
'Richardson, Vera'
'Bernhardt, Paul V.'
'Dharmasivam, Mahendiran'
'Richardson, Des R.'

_publ_section_title
;
 Targeting lysosomes by design: novel <i>N</i>-acridine thiosemicarbazones
 that enable direct detection of intracellular drug localization and
 overcome P-glycoprotein (Pgp)-mediated resistance.
;
_journal_issue 37
_journal_name_full 'Chemical science'
_journal_page_first 15109
_journal_page_last 15124
_journal_paper_doi 10.1039/d4sc04339a
_journal_volume 15
_journal_year 2024
_chemical_formula_sum 'C20 H16 N6 S'
_chemical_formula_weight 372.45
_space_group_IT_number 2
_space_group_name_Hall '-P 1'
_space_group_name_H-M_alt 'P -1'
_symmetry_cell_setting triclinic
_symmetry_Int_Tables_number 2
_symmetry_space_group_name_Hall '-P 1'
_symmetry_space_group_name_H-M 'P -1'
_atom_sites_solution_hydrogens geom
_atom_sites_solution_primary dual
_atom_sites_solution_secondary dual
_audit_conform_dict_location ftp://ftp.iucr.org/pub/cif_core.dic
_audit_conform_dict_name cif_core.dic
_audit_conform_dict_version 2.4.5
_audit_creation_date 2022-07-20T14:11:48-00:00
_audit_creation_method 'WinGX routine CIF_UPDATE'
_audit_update_record
;
2024-05-14 deposited with the CCDC.	2024-07-31 downloaded from the CCDC.
;
_cell_angle_alpha 109.261(5)
_cell_angle_beta 101.174(4)
_cell_angle_gamma 101.954(4)
_cell_formula_units_Z 2
_cell_length_a 8.8060(5)
_cell_length_b 9.4077(5)
_cell_length_c 11.8916(6)
_cell_measurement_reflns_used 3929
_cell_measurement_temperature 190(2)
_cell_measurement_theta_max 61.42
_cell_measurement_theta_min 4.11
_cell_measurement_wavelength 1.54184
_cell_volume 872.43(9)
_computing_cell_refinement 'CrysalisPro (Agilent Technologies,     )'
_computing_data_collection 'CrysalisPro (Agilent Technologies,     )'
_computing_data_reduction 'CrysalisPro (Agilent Technologies,     )'
_computing_molecular_graphics 'Ortep for Windows (Farrugia, 2012)'
_computing_publication_material 'WinGX publication routines (Farrugia, 2012)'
_computing_structure_refinement 'SHELXL-2018/1 (Sheldrick, 2018)'
_computing_structure_solution 'SHELXT-2014/5 (Sheldrick, 2015)'
_diffrn_ambient_temperature 190(2)
_diffrn_detector 'CCD plate'
_diffrn_detector_area_resol_mean 8.02
_diffrn_measured_fraction_theta_full 0.988
_diffrn_measured_fraction_theta_max 0.988
_diffrn_measurement_device '\k-geometry diffractometer'
_diffrn_measurement_device_type 'Agilent Technologies Xcalibur, EosS2, Gemini ultra'
_diffrn_measurement_method '\w scans'
_diffrn_orient_matrix_UB_11 0.049425
_diffrn_orient_matrix_UB_12 0.150071
_diffrn_orient_matrix_UB_13 -0.026463
_diffrn_orient_matrix_UB_21 -0.153574
_diffrn_orient_matrix_UB_22 0.040734
_diffrn_orient_matrix_UB_23 0.02632
_diffrn_orient_matrix_UB_31 0.093546
_diffrn_orient_matrix_UB_32 0.093427
_diffrn_orient_matrix_UB_33 0.138164
_diffrn_radiation_monochromator mirror
_diffrn_radiation_probe x-ray
_diffrn_radiation_type CuK\a
_diffrn_radiation_wavelength 1.54184
_diffrn_reflns_av_R_equivalents 0.0402
_diffrn_reflns_av_unetI/netI 0.0439
_diffrn_reflns_Laue_measured_fraction_full 0.988
_diffrn_reflns_Laue_measured_fraction_max 0.988
_diffrn_reflns_limit_h_max 9
_diffrn_reflns_limit_h_min -10
_diffrn_reflns_limit_k_max 10
_diffrn_reflns_limit_k_min -10
_diffrn_reflns_limit_l_max 13
_diffrn_reflns_limit_l_min -12
_diffrn_reflns_number 5869
_diffrn_reflns_point_group_measured_fraction_full 0.988
_diffrn_reflns_point_group_measured_fraction_max 0.988
_diffrn_reflns_reduction_process
;
        Scaled and merged with Sortav
        R.H. Blessing, (1987) Cryst. Rev. 1, 3-58
        R.H. Blessing, (1989) J. Appl. Cryst. 22, 396-397
;
_diffrn_reflns_theta_full 61.596
_diffrn_reflns_theta_max 61.596
_diffrn_reflns_theta_min 4.107
_diffrn_source 'fine-focus sealed X-ray tube'
_diffrn_standards_number 0
_exptl_absorpt_coefficient_mu 1.792
_exptl_absorpt_correction_T_max 1
_exptl_absorpt_correction_T_min 0.858
_exptl_absorpt_correction_type multi-scan
_exptl_absorpt_process_details
;
        CrysAlisPro 1.171.40.84a (Rigaku Oxford Diffraction, 2020)
        Empirical absorption correction using spherical harmonics,
        implemented in SCALE3 ABSPACK scaling algorithm.
;
_exptl_crystal_colour yellow
_exptl_crystal_density_diffrn 1.418
_exptl_crystal_density_method 'not measured'
_exptl_crystal_description prism
_exptl_crystal_F_000 388
_exptl_crystal_size_max 0.4
_exptl_crystal_size_mid 0.4
_exptl_crystal_size_min 0.15
_refine_diff_density_max 0.26
_refine_diff_density_min -0.334
_refine_diff_density_rms 0.057
_refine_ls_extinction_method none
_refine_ls_goodness_of_fit_ref 1.048
_refine_ls_hydrogen_treatment constr
_refine_ls_matrix_type full
_refine_ls_number_constraints 0
_refine_ls_number_parameters 245
_refine_ls_number_reflns 2684
_refine_ls_number_restraints 0
_refine_ls_restrained_S_all 1.048
_refine_ls_R_factor_all 0.0466
_refine_ls_R_factor_gt 0.0446
_refine_ls_shift/su_max 0
_refine_ls_shift/su_mean 0
_refine_ls_structure_factor_coef Fsqd
_refine_ls_weighting_details 'w=1/[\s^2^(Fo^2^)+(0.0775P)^2^+0.1919P] where P=(Fo^2^+2Fc^2^)/3'
_refine_ls_weighting_scheme calc
_refine_ls_wR_factor_gt 0.1213
_refine_ls_wR_factor_ref 0.1244
_reflns_Friedel_coverage 0
_reflns_number_gt 2490
_reflns_number_total 2684
_reflns_threshold_expression 'I > 2\s(I)'
_cod_data_source_file d4sc04339a2.cif
_cod_data_source_block 2248aoap2
_cod_depositor_comments 'Adding full bibliography for 1572360--1572364.cif.'
_cod_database_code 1572361
_shelx_estimated_absorpt_t_min 0.534
_shelx_estimated_absorpt_t_max 0.775
_shelx_shelxl_version_number 2018/1

loop_
_symmetry_equiv_pos_as_xyz
'x, y, z'
'-x, -y, -z'

loop_
_atom_site_label
_atom_site_type_symbol
_atom_site_fract_x
_atom_site_fract_y
_atom_site_fract_z
_atom_site_U_iso_or_equiv
_atom_site_adp_type
_atom_site_occupancy
_atom_site_site_symmetry_order
_atom_site_calc_flag
_atom_site_refinement_flags_posn
_atom_site_refinement_flags_adp
_atom_site_refinement_flags_occupancy
_atom_site_disorder_assembly
_atom_site_disorder_group
C1 C -0.1597(2) -0.0363(2) 0.11528(16) 0.0273(4) Uani 1 1 d . . . . .
C2 C -0.0586(2) -0.0369(2) 0.22096(18) 0.0327(5) Uani 1 1 d . . . . .
H2 H 0.032686 0.052118 0.269228 0.039 Uiso 1 1 calc R U . . .
N6 N -0.0852(2) -0.1574(2) 0.25669(17) 0.0432(5) Uani 1 1 d . . . . .
C3 C -0.2152(3) -0.2786(3) 0.1855(2) 0.0447(5) Uani 1 1 d . . . . .
H3 H -0.23829 -0.368001 0.20681 0.054 Uiso 1 1 calc R U . . .
C4 C -0.3166(3) -0.2785(2) 0.0823(2) 0.0454(6) Uani 1 1 d . . . . .
H4 H -0.408483 -0.367449 0.035319 0.054 Uiso 1 1 calc R U . . .
C5 C -0.1301(2) 0.0957(2) 0.07272(16) 0.0264(4) Uani 1 1 d . . . . .
C6 C -0.2438(3) 0.0827(3) -0.0434(2) 0.0463(6) Uani 1 1 d . . . . .
H6A H -0.309222 0.154833 -0.022296 0.069 Uiso 1 1 calc R U . . .
H6B H -0.315029 -0.025526 -0.086986 0.069 Uiso 1 1 calc R U . . .
H6C H -0.181878 0.110397 -0.097188 0.069 Uiso 1 1 calc R U . . .
C7 C 0.1647(2) 0.4624(2) 0.17702(16) 0.0247(4) Uani 1 1 d . . . . .
C8 C 0.3912(2) 0.5638(2) 0.36535(15) 0.0220(4) Uani 1 1 d . . . . .
C9 C 0.5347(2) 0.5238(2) 0.36026(16) 0.0239(4) Uani 1 1 d . . . . .
C10 C 0.5424(2) 0.3846(2) 0.26851(17) 0.0288(4) Uani 1 1 d . . . . .
H10 H 0.446395 0.313081 0.207024 0.035 Uiso 1 1 calc R U . . .
C11 C 0.6865(3) 0.3535(3) 0.26855(19) 0.0362(5) Uani 1 1 d . . . . .
H11 H 0.690221 0.259985 0.207489 0.043 Uiso 1 1 calc R U . . .
C12 C 0.8309(3) 0.4593(3) 0.3587(2) 0.0380(5) Uani 1 1 d . . . . .
H12 H 0.930695 0.436141 0.357137 0.046 Uiso 1 1 calc R U . . .
C13 C 0.8291(2) 0.5934(2) 0.44734(18) 0.0327(4) Uani 1 1 d . . . . .
H13 H 0.927469 0.663273 0.506828 0.039 Uiso 1 1 calc R U . . .
C14 C 0.6806(2) 0.6303(2) 0.45195(16) 0.0257(4) Uani 1 1 d . . . . .
C15 C 0.5460(2) 0.8029(2) 0.54229(16) 0.0253(4) Uani 1 1 d . . . . .
C16 C 0.5519(2) 0.9495(2) 0.63330(17) 0.0334(5) Uani 1 1 d . . . . .
H16 H 0.651842 1.015204 0.692788 0.04 Uiso 1 1 calc R U . . .
C17 C 0.4165(3) 0.9957(2) 0.63566(18) 0.0374(5) Uani 1 1 d . . . . .
H17 H 0.422642 1.093256 0.697229 0.045 Uiso 1 1 calc R U . . .
C18 C 0.2656(3) 0.9007(2) 0.54767(19) 0.0363(5) Uani 1 1 d . . . . .
H18 H 0.17217 0.935903 0.550024 0.044 Uiso 1 1 calc R U . . .
C19 C 0.2538(2) 0.7595(2) 0.45992(18) 0.0292(4) Uani 1 1 d . . . . .
H19 H 0.151939 0.696249 0.40201 0.035 Uiso 1 1 calc R U . . .
C20 C 0.3930(2) 0.7058(2) 0.45413(16) 0.0243(4) Uani 1 1 d . . . . .
N1 N -0.2915(2) -0.15863(19) 0.04533(16) 0.0387(4) Uani 1 1 d . . . . .
N2 N -0.00479(17) 0.21362(17) 0.14064(13) 0.0253(4) Uani 1 1 d . . . . .
N3 N 0.03026(18) 0.33884(17) 0.10552(14) 0.0279(4) Uani 1 1 d . . . . .
H3A H -0.032417 0.339511 0.038485 0.034 Uiso 1 1 calc R U . . .
N4 N 0.24224(17) 0.45277(17) 0.28176(13) 0.0238(3) Uani 1 1 d . . . . .
H4A H 0.198865 0.373318 0.300151 0.029 Uiso 1 1 calc R U . . .
N5 N 0.68545(18) 0.76423(18) 0.54286(14) 0.0287(4) Uani 1 1 d . . . . .
S1 S 0.22485(6) 0.61118(5) 0.13373(4) 0.0352(2) Uani 1 1 d . . . . .

loop_
_atom_site_aniso_label
_atom_site_aniso_U_11
_atom_site_aniso_U_22
_atom_site_aniso_U_33
_atom_site_aniso_U_23
_atom_site_aniso_U_13
_atom_site_aniso_U_12
C1 0.0285(10) 0.0231(9) 0.0255(9) 0.0070(7) 0.0078(8) 0.0016(8)
C2 0.0332(10) 0.0323(10) 0.0308(10) 0.0150(8) 0.0057(8) 0.0043(8)
N6 0.0531(11) 0.0399(10) 0.0400(10) 0.0226(8) 0.0112(9) 0.0110(9)
C3 0.0597(14) 0.0318(11) 0.0450(13) 0.0210(10) 0.0170(11) 0.0062(10)
C4 0.0516(13) 0.0283(11) 0.0435(13) 0.0146(9) 0.0065(10) -0.0089(10)
C5 0.0251(9) 0.0242(9) 0.0242(9) 0.0086(7) 0.0023(7) 0.0009(7)
C6 0.0423(12) 0.0366(11) 0.0406(12) 0.0193(10) -0.0124(10) -0.0127(9)
C7 0.0202(9) 0.0251(9) 0.0229(9) 0.0071(7) 0.0028(7) 0.0014(7)
C8 0.0202(9) 0.0232(8) 0.0196(8) 0.0118(7) 0.0014(7) -0.0017(7)
C9 0.0228(9) 0.0257(9) 0.0233(9) 0.0135(7) 0.0040(7) 0.0029(7)
C10 0.0308(10) 0.0272(9) 0.0269(10) 0.0120(8) 0.0059(8) 0.0044(8)
C11 0.0402(12) 0.0383(11) 0.0391(11) 0.0192(9) 0.0167(9) 0.0175(9)
C12 0.0320(11) 0.0510(13) 0.0451(12) 0.0295(10) 0.0154(9) 0.0187(10)
C13 0.0207(9) 0.0448(11) 0.0359(11) 0.0241(9) 0.0043(8) 0.0054(8)
C14 0.0232(9) 0.0294(9) 0.0243(9) 0.0164(8) 0.0027(7) 0.0011(7)
C15 0.0270(9) 0.0248(9) 0.0206(9) 0.0114(7) 0.0028(7) -0.0006(7)
C16 0.0405(11) 0.0281(10) 0.0222(10) 0.0082(8) 0.0028(8) -0.0014(8)
C17 0.0544(13) 0.0274(10) 0.0282(10) 0.0082(8) 0.0147(9) 0.0086(9)
C18 0.0410(12) 0.0343(11) 0.0400(11) 0.0167(9) 0.0197(9) 0.0123(9)
C19 0.0267(10) 0.0297(10) 0.0307(10) 0.0130(8) 0.0082(8) 0.0047(8)
C20 0.0241(9) 0.0242(9) 0.0228(9) 0.0117(7) 0.0047(7) 0.0011(7)
N1 0.0406(10) 0.0277(9) 0.0339(9) 0.0109(7) 0.0001(7) -0.0072(7)
N2 0.0234(8) 0.0222(8) 0.0252(8) 0.0090(6) 0.0033(6) -0.0003(6)
N3 0.0247(8) 0.0241(8) 0.0267(8) 0.0122(6) -0.0041(6) -0.0033(6)
N4 0.0195(7) 0.0231(7) 0.0229(8) 0.0107(6) -0.0004(6) -0.0028(6)
N5 0.0245(8) 0.0300(9) 0.0239(8) 0.0116(7) -0.0008(6) -0.0024(7)
S1 0.0342(3) 0.0289(3) 0.0321(3) 0.0173(2) -0.0059(2) -0.0071(2)

loop_
_atom_type_symbol
_atom_type_description
_atom_type_scat_dispersion_real
_atom_type_scat_dispersion_imag
_atom_type_scat_source
C C 0.0181 0.0091 'International Tables Vol C Tables 4.2.6.8 and 6.1.1.4'
H H 0 0 'International Tables Vol C Tables 4.2.6.8 and 6.1.1.4'
N N 0.0311 0.018 'International Tables Vol C Tables 4.2.6.8 and 6.1.1.4'
S S 0.3331 0.5567 'International Tables Vol C Tables 4.2.6.8 and 6.1.1.4'

loop_
_geom_angle_atom_site_label_1
_geom_angle_atom_site_label_2
_geom_angle_atom_site_label_3
_geom_angle
_geom_angle_site_symmetry_1
_geom_angle_site_symmetry_3
_geom_angle_publ_flag
N1 C1 C2 120.77(17) . . ?
N1 C1 C5 116.03(16) . . ?
C2 C1 C5 123.20(16) . . ?
N6 C2 C1 122.48(18) . . ?
C2 N6 C3 115.99(18) . . ?
N6 C3 C4 122.08(19) . . ?
N1 C4 C3 122.61(19) . . ?
N2 C5 C1 115.94(16) . . ?
N2 C5 C6 125.21(17) . . ?
C1 C5 C6 118.85(15) . . ?
N4 C7 N3 114.89(15) . . ?
N4 C7 S1 123.84(13) . . ?
N3 C7 S1 121.27(13) . . ?
C20 C8 C9 120.63(15) . . ?
C20 C8 N4 120.94(15) . . ?
C9 C8 N4 118.36(15) . . ?
C8 C9 C10 123.49(16) . . ?
C8 C9 C14 117.46(16) . . ?
C10 C9 C14 119.04(16) . . ?
C11 C10 C9 120.37(18) . . ?
C10 C11 C12 120.59(19) . . ?
C13 C12 C11 120.97(18) . . ?
C12 C13 C14 120.53(18) . . ?
N5 C14 C13 118.09(16) . . ?
N5 C14 C9 123.42(16) . . ?
C13 C14 C9 118.50(17) . . ?
N5 C15 C16 118.11(16) . . ?
N5 C15 C20 123.56(16) . . ?
C16 C15 C20 118.32(17) . . ?
C17 C16 C15 120.69(18) . . ?
C16 C17 C18 121.04(18) . . ?
C19 C18 C17 120.36(19) . . ?
C18 C19 C20 120.57(17) . . ?
C8 C20 C19 123.88(16) . . ?
C8 C20 C15 117.10(16) . . ?
C19 C20 C15 119.01(16) . . ?
C4 N1 C1 116.05(17) . . ?
C5 N2 N3 118.78(15) . . ?
C7 N3 N2 118.42(14) . . ?
C7 N4 C8 123.91(14) . . ?
C14 N5 C15 117.68(15) . . ?

loop_
_geom_bond_atom_site_label_1
_geom_bond_atom_site_label_2
_geom_bond_distance
_geom_bond_site_symmetry_2
_geom_bond_publ_flag
C1 N1 1.344(2) . ?
C1 C2 1.395(3) . ?
C1 C5 1.482(2) . ?
C2 N6 1.329(3) . ?
N6 C3 1.332(3) . ?
C3 C4 1.371(3) . ?
C4 N1 1.333(3) . ?
C5 N2 1.287(2) . ?
C5 C6 1.492(3) . ?
C7 N4 1.340(2) . ?
C7 N3 1.365(2) . ?
C7 S1 1.6672(18) . ?
C8 C20 1.397(3) . ?
C8 C9 1.398(3) . ?
C8 N4 1.429(2) . ?
C9 C10 1.426(3) . ?
C9 C14 1.431(3) . ?
C10 C11 1.359(3) . ?
C11 C12 1.414(3) . ?
C12 C13 1.357(3) . ?
C13 C14 1.427(3) . ?
C14 N5 1.349(2) . ?
C15 N5 1.350(2) . ?
C15 C16 1.428(3) . ?
C15 C20 1.435(3) . ?
C16 C17 1.353(3) . ?
C17 C18 1.418(3) . ?
C18 C19 1.360(3) . ?
C19 C20 1.424(3) . ?
N2 N3 1.372(2) . ?
